data_4001799
loop_
_publ_author_name
'Dunstan, Matthew T.'
'Blanc, Fr\'ed\'eric'
'Avdeev, Maxim'
'McIntyre, Garry J.'
'Grey, Clare P.'
'Ling, Chris D.'

_publ_section_title
;
 Long-Range-Ordered Coexistence of 4-, 5-, and 6-Coordinate Niobium in the
 Mixed Ionic-Electronic Conductor \g-Ba4Nb2O9
;
_journal_issue 15
_journal_name_full 'Chemistry of Materials'
_journal_page_first 3154
_journal_paper_doi 10.1021/cm4014656
_journal_volume 25
_journal_year 2013
_chemical_formula_sum 'Ba4 Nb2 O9'
_chemical_formula_weight 879.2
_chemical_name_systematic ' ?'
_space_group_IT_number 29
_symmetry_cell_setting orthorhombic
_symmetry_Int_Tables_number 29
_symmetry_space_group_name_Hall 'P 2c -2ac'
_symmetry_space_group_name_H-M 'P c a 21'
_cell_angle_alpha 90
_cell_angle_beta 90
_cell_angle_gamma 90
_cell_formula_units_Z 24
_cell_length_a 12.0872(7)
_cell_length_b 24.8979(8)
_cell_length_c 21.0015(10)
_cell_measurement_reflns_used 3461
_cell_measurement_temperature 293
_cell_measurement_theta_max ??
_cell_measurement_theta_min 2
_cell_volume 6320.3(5)
_computing_cell_refinement RAFD19
_computing_data_collection MAD
_computing_data_reduction 'RETREAT (Wilkinson et al., 1988)'
_computing_structure_refinement 'Jana2006 Version : 04/09/2012'
_diffrn_ambient_temperature 295
_diffrn_detector '3He multi-wire proportional counter'
_diffrn_detector_area_resol_mean '0.2 degrees'
_diffrn_measured_fraction_theta_full 0.91
_diffrn_measured_fraction_theta_max 0.7
_diffrn_measurement_device D19
_diffrn_measurement_device_type 'Area detector based neutron diffractometer'
_diffrn_measurement_method 'omega scans'
_diffrn_measurement_specimen_support 'Ti pin'
_diffrn_radiation_monochromator germanium
_diffrn_radiation_probe neutron
_diffrn_radiation_source 'Institut Laue-Langevin'
_diffrn_radiation_type Neutron
_diffrn_radiation_wavelength 1.2467
_diffrn_reflns_av_R_equivalents 0.0644
_diffrn_reflns_av_sigmaI/netI 0.0202
_diffrn_reflns_limit_h_max 11
_diffrn_reflns_limit_h_min -14
_diffrn_reflns_limit_k_max 24
_diffrn_reflns_limit_k_min -35
_diffrn_reflns_limit_l_max 27
_diffrn_reflns_limit_l_min -26
_diffrn_reflns_number 27184
_diffrn_reflns_reduction_process '3D minimum sigma(I)/I (Wilkinson et al., 1988)'
_diffrn_reflns_theta_full 26.06
_diffrn_reflns_theta_max 61.31
_diffrn_reflns_theta_min 2.87
_diffrn_standards_decay_% 0
_diffrn_standards_interval_count 'after every 82 degree omega scan'
_diffrn_standards_number 294
_exptl_absorpt_coefficient_mu 0.002
_exptl_crystal_density_diffrn 5.5418
_exptl_crystal_F_000 9072
_refine_diff_density_max 5.57
_refine_diff_density_min -4.12
_refine_ls_extinction_method none
_refine_ls_goodness_of_fit_gt 3.75
_refine_ls_goodness_of_fit_ref 3.48
_refine_ls_number_constraints 1
_refine_ls_number_parameters 813
_refine_ls_number_reflns 10365
_refine_ls_number_restraints 0
_refine_ls_R_factor_all 0.0822
_refine_ls_R_factor_gt 0.0669
_refine_ls_shift/su_max 0.0411
_refine_ls_shift/su_mean 0.0091
_refine_ls_structure_factor_coef F
_refine_ls_weighting_details w=1/(\s^2^(F)+0.0001F^2^)
_refine_ls_weighting_scheme sigma
_refine_ls_wR_factor_gt 0.0683
_refine_ls_wR_factor_ref 0.0696
_reflns_number_gt 8745
_reflns_number_total 10365
_reflns_threshold_expression I>3\s(I)
_cod_data_source_file cm4014656_si_002.cif
_cod_data_source_block I
_cod_original_sg_symbol_Hall 'P -2xac;-2ya;2zc'
_cod_database_code 4001799

loop_
_symmetry_equiv_pos_site_id
_symmetry_equiv_pos_as_xyz
1 x,y,z
2 -x,-y,z+1/2
3 x+1/2,-y,z
4 -x+1/2,y,z+1/2

loop_
_atom_site_label
_atom_site_type_symbol
_atom_site_fract_x
_atom_site_fract_y
_atom_site_fract_z
_atom_site_adp_type
_atom_site_U_iso_or_equiv
_atom_site_symmetry_multiplicity
_atom_site_occupancy
_atom_site_calc_flag
Ba1 Ba 0.9976(4) -0.67550(14) 0.4496(2) Uani 0.0154(16) 4 1 d
Ba2 Ba 1.0003(4) -0.83694(14) 0.4415(2) Uani 0.0169(15) 4 1 d
Ba3 Ba 0.4944(4) -0.74993(12) 0.1131(3) Uani 0.0152(17) 4 1 d
Ba4 Ba 0.2407(4) -0.66567(15) 0.1924(2) Uani 0.0166(15) 4 1 d
Ba5 Ba 0.7474(4) -0.67170(14) 0.1927(2) Uani 0.0137(14) 4 1 d
Ba6 Ba 0.7429(5) -0.83191(16) 0.2003(2) Uani 0.0190(16) 4 1 d
Ba7 Ba 0.4914(4) -0.82459(14) 0.4453(2) Uani 0.0168(16) 4 1 d
Ba8 Ba 0.9667(5) -0.58160(12) 0.1107(2) Uani 0.0160(14) 4 1 d
Ba9 Ba 0.2469(4) -0.82407(13) 0.1994(2) Uani 0.0128(14) 4 1 d
Ba10 Ba 0.7106(5) -0.91889(12) 0.35712(19) Uani 0.0154(13) 4 1 d
Ba11 Ba 0.7483(5) -0.74916(13) 0.3645(3) Uani 0.0161(16) 4 1 d
Ba12 Ba 0.9969(4) -0.75499(15) 0.1159(3) Uani 0.0176(17) 4 1 d
Ba13 Ba 0.0444(5) -0.91945(12) 0.1086(2) Uani 0.0209(15) 4 1 d
Ba14 Ba 0.9953(4) -0.94458(13) 0.2748(2) Uani 0.0205(16) 4 1 d
Ba15 Ba 0.2688(4) -0.91669(12) 0.3591(2) Uani 0.0151(14) 4 1 d
Ba16 Ba 0.2445(5) -0.74569(15) 0.3646(3) Uani 0.0156(16) 4 1 d
Ba17 Ba 0.5261(5) -0.58274(13) 0.1024(2) Uani 0.0155(14) 4 1 d
Ba18 Ba 0.4966(5) -0.92284(14) 0.1337(2) Uani 0.0228(17) 4 1 d
Ba19 Ba 0.7765(5) -0.95527(12) 0.04137(19) Uani 0.0203(15) 4 1 d
Ba20 Ba 0.2008(4) -0.57911(12) 0.3619(2) Uani 0.0167(14) 4 1 d
Ba21 Ba 0.7508(4) -0.57740(13) 0.3822(2) Uani 0.0192(15) 4 1 d
Ba22 Ba 0.2541(5) -0.55400(12) 0.0284(2) Uani 0.0202(15) 4 1 d
Ba23 Ba 0.5030(4) -0.66655(16) 0.4532(3) Uani 0.0166(16) 4 1 d
Ba24 Ba 0.4718(4) -0.54395(11) 0.2878(2) Uani 0.0182(14) 4 1 d
Nb1 Nb 0.9939(3) -0.81013(9) 0.28011(18) Uani 0.0109(10) 4 1 d
Nb2 Nb 0.9865(3) -0.69036(9) 0.27941(17) Uani 0.0123(10) 4 1 d
Nb3 Nb 0.7272(4) -0.50240(8) 0.19580(17) Uani 0.0154(11) 4 1 d
Nb4 Nb 0.2477(3) -0.68952(9) 0.03104(16) Uani 0.0131(10) 4 1 d
Nb5 Nb 0.2432(3) -0.00368(9) 0.20667(18) Uani 0.0154(12) 4 1 d
Nb6 Nb 0.2583(3) -0.80955(9) 0.03033(16) Uani 0.0119(10) 4 1 d
Nb7 Nb 0.4768(4) -0.00070(8) 0.44521(18) Uani 0.0185(12) 4 1 d
Nb8 Nb 0.7497(3) -0.70198(10) 0.03102(16) Uani 0.0138(10) 4 1 d
Nb9 Nb 0.0008(3) -0.49446(10) 0.4573(2) Uani 0.0172(12) 4 1 d
Nb10 Nb 0.4908(3) -0.67811(9) 0.28301(17) Uani 0.0142(10) 4 1 d
Nb11 Nb 0.7496(3) -0.82109(9) 0.03124(16) Uani 0.0128(10) 4 1 d
Nb12 Nb 0.4939(3) -0.79804(9) 0.28138(18) Uani 0.0159(11) 4 1 d
O1 O 0.1046(5) -0.75129(10) 0.2446(2) Uani 0.0164(13) 4 1 d
O2 O 0.9821(4) -0.75541(13) 0.3536(2) Uani 0.0206(15) 4 1 d
O3 O 0.8828(5) -0.75183(10) 0.2423(2) Uani 0.0185(14) 4 1 d
O4 O 0.1097(4) -0.84694(13) 0.3196(2) Uani 0.0203(13) 4 1 d
O5 O 0.8641(5) -0.65666(13) 0.3153(2) Uani 0.0307(16) 4 1 d
O6 O 0.1033(5) -0.66221(12) 0.3270(2) Uani 0.0272(15) 4 1 d
O7 O 0.8744(4) -0.85322(13) 0.3115(2) Uani 0.0207(14) 4 1 d
O8 O 0.4800(4) -0.73648(13) 0.3551(2) Uani 0.0204(14) 4 1 d
O9 O 0.6087(4) -0.73759(12) 0.25158(19) Uani 0.0197(13) 4 1 d
O10 O 0.3877(5) -0.73785(12) 0.24008(19) Uani 0.0207(14) 4 1 d
O11 O 0.9970(4) -0.84753(14) 0.2000(2) Uani 0.0235(17) 4 1 d
O12 O 0.9993(4) -0.65554(15) 0.2004(2) Uani 0.0264(18) 4 1 d
O13 O 0.5029(4) -0.83244(15) 0.2026(2) Uani 0.0213(15) 4 1 d
O14 O 0.6107(4) -0.83008(12) 0.32722(19) Uani 0.0204(13) 4 1 d
O15 O 0.6301(5) -0.66915(13) 0.0745(2) Uani 0.0230(14) 4 1 d
O16 O 0.2534(4) -0.74700(11) 0.10338(19) Uani 0.0176(15) 4 1 d
O17 O 0.2480(4) -0.84349(14) 0.9513(2) Uani 0.0222(15) 4 1 d
O18 O 0.7564(4) -0.76271(14) 0.10417(19) Uani 0.0174(14) 4 1 d
O19 O 0.3676(4) -0.83152(12) 0.3166(2) Uani 0.0225(14) 4 1 d
O20 O 0.7248(6) -0.86031(17) 0.9558(2) Uani 0.039(2) 4 1 d
O21 O 0.2516(4) -0.65173(14) 0.9514(2) Uani 0.0253(16) 4 1 d
O22 O 0.3727(5) -0.65457(12) 0.0690(2) Uani 0.0231(14) 4 1 d
O23 O 0.5838(5) -0.63702(12) 0.3370(2) Uani 0.0286(16) 4 1 d
O24 O 0.1400(5) -0.74630(11) 0.9948(2) Uani 0.0193(14) 4 1 d
O25 O 0.0813(4) -0.49358(13) 0.37518(19) Uani 0.0234(14) 4 1 d
O26 O 0.3581(4) -0.63949(13) 0.3020(2) Uani 0.0249(14) 4 1 d
O27 O 0.6343(4) -0.76331(12) 0.99928(19) Uani 0.0178(13) 4 1 d
O28 O 0.3151(4) -0.00495(11) 0.29101(19) Uani 0.0222(14) 4 1 d
O29 O 0.9302(4) -0.49194(12) 0.54236(18) Uani 0.0230(14) 4 1 d
O30 O 0.3607(5) -0.75033(11) 0.9921(2) Uani 0.0169(13) 4 1 d
O31 O 0.7383(4) -0.66636(13) 0.9513(2) Uani 0.0223(15) 4 1 d
O32 O 0.1351(5) -0.64603(13) 0.0680(2) Uani 0.0237(14) 4 1 d
O33 O 0.3772(5) -0.84460(13) 0.0702(2) Uani 0.0311(16) 4 1 d
O34 O 0.5734(5) -0.49180(15) 0.19311(19) Uani 0.0245(15) 4 1 d
O35 O 0.8731(4) -0.66960(12) 0.0685(2) Uani 0.0217(14) 4 1 d
O36 O 0.5219(5) -0.00736(16) 0.5277(2) Uani 0.0280(17) 4 1 d
O37 O 0.1616(5) -0.00519(13) 0.12515(19) Uani 0.0257(15) 4 1 d
O38 O 0.6565(5) -0.86469(13) 0.0827(2) Uani 0.0328(17) 4 1 d
O39 O 0.3787(5) -0.02500(14) 0.16587(18) Uani 0.0271(16) 4 1 d
O40 O 0.8551(5) -0.75953(13) 0.9890(2) Uani 0.0206(14) 4 1 d
O41 O 0.2033(5) -0.93014(12) 0.2178(2) Uani 0.0339(17) 4 1 d
O42 O 0.1358(5) -0.83729(14) 0.0726(3) Uani 0.0361(18) 4 1 d
O43 O 0.3229(4) -0.00733(13) 0.43979(19) Uani 0.0232(14) 4 1 d
O44 O 0.8648(5) -0.47428(14) 0.4182(2) Uani 0.0296(16) 4 1 d
O45 O 0.0385(5) -0.56769(11) 0.46897(20) Uani 0.0271(15) 4 1 d
O46 O 0.5237(5) -0.63852(16) 0.2079(2) Uani 0.0289(16) 4 1 d
O47 O 0.8038(5) -0.44771(13) 0.15609(19) Uani 0.0320(17) 4 1 d
O48 O 0.7726(5) -0.50614(13) 0.2787(2) Uani 0.0294(16) 4 1 d
O49 O 0.7531(4) -0.56535(13) 0.1535(2) Uani 0.0264(16) 4 1 d
O50 O 0.1018(6) -0.44210(17) 0.4867(2) Uani 0.043(2) 4 1 d
O51 O 0.5094(5) -0.93195(14) 0.4190(2) Uani 0.0340(18) 4 1 d
O52 O 0.1416(6) -0.05559(17) 0.2374(2) Uani 0.044(2) 4 1 d
O53 O 0.5491(5) -0.05034(14) 0.39553(20) Uani 0.0330(17) 4 1 d
O54 O 0.8837(5) -0.85730(13) 0.0537(2) Uani 0.0314(16) 4 1 d

loop_
_atom_site_aniso_label
_atom_site_aniso_type_symbol
_atom_site_aniso_U_11
_atom_site_aniso_U_22
_atom_site_aniso_U_33
_atom_site_aniso_U_12
_atom_site_aniso_U_13
_atom_site_aniso_U_23
Ba1 Ba 0.025(4) 0.0089(13) 0.012(2) -0.0008(12) 0.0028(16) -0.0007(14)
Ba2 Ba 0.026(4) 0.0122(14) 0.013(2) 0.0003(13) 0.0028(17) 0.0019(13)
Ba3 Ba 0.022(4) 0.0136(17) 0.010(2) -0.0007(13) 0.0033(17) 0.0058(13)
Ba4 Ba 0.017(4) 0.0126(14) 0.020(2) -0.0016(14) -0.0048(19) -0.0011(13)
Ba5 Ba 0.015(4) 0.0080(12) 0.018(2) 0.0005(13) -0.0010(17) 0.0015(13)
Ba6 Ba 0.026(4) 0.0158(15) 0.015(2) 0.0006(15) -0.0060(19) -0.0017(14)
Ba7 Ba 0.024(4) 0.0127(14) 0.013(2) 0.0012(13) 0.0023(17) -0.0035(15)
Ba8 Ba 0.018(3) 0.0093(12) 0.021(2) -0.0019(14) 0.002(2) -0.0014(12)
Ba9 Ba 0.015(4) 0.0102(13) 0.013(2) -0.0006(13) -0.0067(16) 0.0007(12)
Ba10 Ba 0.025(3) 0.0106(12) 0.0106(18) 0.0044(15) 0.0018(19) 0.0013(11)
Ba11 Ba 0.024(4) 0.0133(16) 0.011(2) -0.0046(14) 0.0010(18) -0.0011(12)
Ba12 Ba 0.029(4) 0.0142(15) 0.010(2) 0.0031(13) -0.0005(17) 0.0034(14)
Ba13 Ba 0.032(4) 0.0114(12) 0.019(2) -0.0047(16) 0.003(2) 0.0006(12)
Ba14 Ba 0.029(4) 0.0164(12) 0.016(2) -0.0015(14) 0.0005(18) 0.0031(15)
Ba15 Ba 0.022(3) 0.0067(12) 0.016(2) 0.0018(13) -0.0019(19) 0.0000(11)
Ba16 Ba 0.020(4) 0.0156(16) 0.011(2) 0.0044(14) 0.0044(18) -0.0017(13)
Ba17 Ba 0.018(3) 0.0117(12) 0.017(2) -0.0014(14) -0.0074(19) 0.0004(12)
Ba18 Ba 0.041(4) 0.0121(14) 0.015(2) 0.0016(14) -0.0008(19) -0.0026(13)
Ba19 Ba 0.030(4) 0.0156(12) 0.015(2) 0.0002(15) -0.0009(19) 0.0006(12)
Ba20 Ba 0.017(3) 0.0127(12) 0.020(2) 0.0008(14) 0.0003(19) -0.0004(11)
Ba21 Ba 0.025(4) 0.0128(13) 0.020(2) -0.0003(13) -0.0007(19) 0.0000(12)
Ba22 Ba 0.023(4) 0.0178(13) 0.020(2) 0.0009(15) 0.0006(18) 0.0011(14)
Ba23 Ba 0.018(4) 0.0154(15) 0.016(2) -0.0029(13) -0.0015(17) 0.0008(14)
Ba24 Ba 0.023(3) 0.0113(11) 0.020(2) -0.0030(13) 0.006(2) -0.0006(13)
Nb1 Nb 0.007(2) 0.0139(10) 0.0116(15) -0.0010(8) 0.0005(11) -0.0002(10)
Nb2 Nb 0.013(2) 0.0135(10) 0.0100(14) -0.0011(9) 0.0007(12) -0.0021(10)
Nb3 Nb 0.020(3) 0.0122(10) 0.0141(17) 0.0000(10) 0.0061(14) 0.0004(7)
Nb4 Nb 0.015(2) 0.0115(9) 0.0130(14) 0.0008(10) -0.0005(11) -0.0007(10)
Nb5 Nb 0.026(3) 0.0134(10) 0.0070(16) -0.0017(10) -0.0006(12) -0.0013(8)
Nb6 Nb 0.013(2) 0.0100(9) 0.0132(14) -0.0009(9) -0.0014(11) -0.0015(9)
Nb7 Nb 0.031(3) 0.0101(10) 0.0143(17) -0.0004(9) -0.0012(15) -0.0009(8)
Nb8 Nb 0.015(2) 0.0150(10) 0.0117(14) 0.0008(10) -0.0055(11) 0.0009(10)
Nb9 Nb 0.019(3) 0.0098(8) 0.0231(19) 0.0005(9) 0.0009(13) 0.0008(10)
Nb10 Nb 0.017(2) 0.0136(10) 0.0119(15) -0.0026(9) -0.0006(12) 0.0019(11)
Nb11 Nb 0.015(2) 0.0121(9) 0.0114(14) 0.0007(10) -0.0027(11) -0.0011(10)
Nb12 Nb 0.022(3) 0.0102(9) 0.0152(16) -0.0023(9) -0.0020(13) 0.0007(11)
O1 O 0.013(3) 0.0123(12) 0.024(2) -0.0041(12) 0.0060(19) 0.0044(11)
O2 O 0.026(4) 0.0135(14) 0.022(2) -0.0023(13) -0.0050(19) 0.0017(13)
O3 O 0.013(3) 0.0116(12) 0.031(2) 0.0012(12) -0.004(2) 0.0005(12)
O4 O 0.014(3) 0.0240(14) 0.023(2) 0.0037(15) -0.0053(19) 0.0029(13)
O5 O 0.043(4) 0.0123(12) 0.037(2) 0.0035(16) 0.011(2) -0.0047(13)
O6 O 0.029(4) 0.0111(12) 0.041(3) -0.0024(14) -0.010(2) -0.0054(12)
O7 O 0.015(3) 0.0224(14) 0.025(2) -0.0011(14) 0.0069(19) 0.0058(13)
O8 O 0.032(4) 0.0110(12) 0.018(2) -0.0008(14) 0.0015(17) -0.0014(12)
O9 O 0.027(3) 0.0133(11) 0.0184(19) -0.0016(14) 0.0015(18) 0.0017(12)
O10 O 0.026(3) 0.0133(11) 0.023(2) 0.0016(14) -0.0086(18) -0.0042(12)
O11 O 0.043(5) 0.0152(15) 0.012(2) 0.0024(13) 0.0001(16) -0.0016(13)
O12 O 0.044(5) 0.0179(16) 0.017(2) 0.0032(14) 0.0075(17) 0.0026(14)
O13 O 0.029(4) 0.0163(16) 0.019(2) 0.0012(13) -0.0006(16) -0.0012(13)
O14 O 0.024(3) 0.0122(11) 0.025(2) -0.0003(14) -0.0080(18) 0.0029(11)
O15 O 0.027(4) 0.0184(13) 0.024(2) -0.0033(15) 0.0027(19) -0.0020(12)
O16 O 0.034(4) 0.0120(13) 0.0067(19) 0.0022(12) 0.0022(15) 0.0001(11)
O17 O 0.025(4) 0.0226(15) 0.018(2) 0.0016(15) -0.0067(17) -0.0081(13)
O18 O 0.024(3) 0.0156(13) 0.0128(18) -0.0007(13) -0.0039(15) -0.0027(12)
O19 O 0.023(3) 0.0135(12) 0.031(2) -0.0040(14) 0.005(2) 0.0005(12)
O20 O 0.062(5) 0.0346(19) 0.021(2) 0.021(2) -0.006(2) -0.0147(16)
O21 O 0.039(4) 0.0203(16) 0.017(2) -0.0037(16) 0.0029(18) 0.0021(13)
O22 O 0.022(3) 0.0170(13) 0.030(2) -0.0039(15) -0.0059(19) -0.0048(13)
O23 O 0.039(4) 0.0200(14) 0.027(2) -0.0103(16) -0.009(2) 0.0043(12)
O24 O 0.021(3) 0.0131(12) 0.024(2) 0.0005(14) -0.0058(18) -0.0039(11)
O25 O 0.026(4) 0.0214(13) 0.022(2) 0.0033(14) 0.0039(18) 0.0028(12)
O26 O 0.022(3) 0.0204(13) 0.032(2) 0.0030(15) 0.010(2) -0.0044(12)
O27 O 0.015(3) 0.0171(13) 0.0210(19) 0.0014(14) -0.0060(16) -0.0031(12)
O28 O 0.031(4) 0.0192(12) 0.0158(18) 0.0001(14) -0.0034(18) -0.0003(11)
O29 O 0.033(4) 0.0169(11) 0.0194(19) 0.0009(15) 0.0024(18) 0.0020(11)
O30 O 0.016(3) 0.0158(13) 0.0188(19) -0.0033(13) 0.0081(17) -0.0001(11)
O31 O 0.034(4) 0.0137(13) 0.020(2) 0.0007(14) -0.0006(18) 0.0004(12)
O32 O 0.026(4) 0.0186(13) 0.026(2) 0.0030(15) 0.0030(19) -0.0014(13)
O33 O 0.037(4) 0.0200(14) 0.037(2) 0.0064(17) -0.018(2) -0.0034(15)
O34 O 0.017(4) 0.0342(15) 0.022(2) 0.0011(17) -0.0032(18) 0.0077(14)
O35 O 0.017(3) 0.0206(13) 0.027(2) -0.0015(15) -0.0046(18) -0.0009(13)
O36 O 0.040(4) 0.0324(17) 0.011(2) -0.0022(18) 0.002(2) -0.0001(14)
O37 O 0.039(4) 0.0223(14) 0.0154(19) 0.0034(15) -0.0047(19) 0.0002(11)
O38 O 0.041(4) 0.0203(14) 0.037(2) -0.0092(16) 0.020(2) -0.0052(14)
O39 O 0.031(4) 0.0326(16) 0.018(2) 0.0096(16) 0.0007(19) -0.0037(12)
O40 O 0.024(3) 0.0152(12) 0.022(2) 0.0039(14) 0.0057(18) 0.0001(13)
O41 O 0.057(4) 0.0119(12) 0.033(2) 0.0023(16) -0.004(2) -0.0039(12)
O42 O 0.038(4) 0.0216(15) 0.049(3) -0.0038(18) 0.019(3) 0.0024(16)
O43 O 0.024(3) 0.0242(13) 0.022(2) -0.0034(15) -0.0068(18) 0.0032(12)
O44 O 0.029(4) 0.0363(17) 0.023(2) 0.0076(18) -0.003(2) 0.0003(14)
O45 O 0.043(4) 0.0124(11) 0.026(2) 0.0032(15) 0.007(2) 0.0029(11)
O46 O 0.033(4) 0.0274(16) 0.026(2) 0.0164(18) 0.016(2) 0.0113(15)
O47 O 0.050(4) 0.0212(14) 0.025(2) -0.0095(18) 0.006(2) 0.0044(12)
O48 O 0.048(4) 0.0250(14) 0.015(2) 0.0020(17) -0.004(2) 0.0034(13)
O49 O 0.032(4) 0.0198(14) 0.027(2) 0.0047(15) 0.0001(19) -0.0094(13)
O50 O 0.052(5) 0.044(2) 0.032(3) -0.029(2) 0.017(3) -0.0131(17)
O51 O 0.044(4) 0.0149(13) 0.043(3) -0.0072(15) 0.014(2) 0.0018(15)
O52 O 0.057(5) 0.046(2) 0.028(2) -0.029(2) -0.013(3) 0.0100(17)
O53 O 0.051(4) 0.0308(16) 0.017(2) 0.011(2) 0.001(2) -0.0072(13)
O54 O 0.029(4) 0.0199(14) 0.045(3) 0.0009(16) -0.012(2) 0.0028(14)

loop_
_atom_type_symbol
_atom_type_scat_length_neutron
_atom_type_scat_source
Ba 5.070 International_Tables_Vol_C
Nb 7.054 International_Tables_Vol_C
O 5.803 International_Tables_Vol_C

loop_
_geom_bond_atom_site_label_1
_geom_bond_atom_site_label_2
_geom_bond_site_symmetry_2
_geom_bond_distance
Ba1 Nb8 4_655 3.495(13)
Ba1 O2 . 2.765(10)
Ba1 O5 . 3.302(14)
Ba1 O6 1_655 2.981(14)
Ba1 O15 4_655 3.058(14)
Ba1 O21 4_654 3.052(17)
Ba1 O22 4_655 3.040(12)
Ba1 O27 4_654 2.856(12)
Ba1 O30 4_654 2.692(13)
Ba1 O31 4_654 2.869(15)
Ba1 O45 1_655 2.814(10)
Ba2 Nb1 . 3.463(11)
Ba2 Nb6 4_655 3.485(15)
Ba2 O2 . 2.695(12)
Ba2 O4 1_655 2.957(16)
Ba2 O7 . 3.187(15)
Ba2 O17 4_654 3.021(18)
Ba2 O20 4_654 2.87(2)
Ba2 O27 4_654 2.697(15)
Ba2 O30 4_654 2.870(14)
Ba2 O33 4_655 3.107(16)
Ba2 O38 4_655 3.464(19)
Ba2 O53 3_545 3.151(15)
Ba3 O9 . 3.333(12)
Ba3 O10 . 3.127(13)
Ba3 O13 . 2.815(11)
Ba3 O15 . 2.757(14)
Ba3 O16 . 2.936(16)
Ba3 O18 . 3.135(16)
Ba3 O22 . 2.892(12)
Ba3 O27 1_554 2.842(14)
Ba3 O30 1_554 2.903(14)
Ba3 O33 . 2.911(13)
Ba3 O38 . 3.356(16)
Ba4 O1 . 2.926(12)
Ba4 O6 . 3.207(16)
Ba4 O10 . 2.745(14)
Ba4 O12 1_455 2.924(17)
Ba4 O16 . 2.852(11)
Ba4 O22 . 3.017(14)
Ba4 O26 . 2.747(16)
Ba4 O32 . 2.972(15)
Ba4 O46 . 3.465(18)
Ba4 O47 3_445 2.938(14)
Ba5 Nb2 . 3.483(13)
Ba5 O3 . 2.826(13)
Ba5 O5 . 2.932(16)
Ba5 O9 . 2.739(14)
Ba5 O12 . 3.039(18)
Ba5 O15 . 2.878(15)
Ba5 O18 . 2.956(12)
Ba5 O35 . 3.029(15)
Ba5 O46 . 2.895(18)
Ba5 O49 . 2.637(12)
Ba6 O3 . 2.792(12)
Ba6 O7 . 2.877(14)
Ba6 O9 . 3.180(12)
Ba6 O11 . 3.035(16)
Ba6 O13 . 2.991(16)
Ba6 O14 . 3.148(13)
Ba6 O18 . 2.723(11)
Ba6 O38 . 2.827(17)
Ba6 O52 3_545 3.122(14)
Ba6 O54 . 3.419(15)
Ba7 Nb12 . 3.475(10)
Ba7 O8 . 2.864(10)
Ba7 O14 . 2.893(12)
Ba7 O17 4_554 3.009(16)
Ba7 O19 . 3.078(13)
Ba7 O20 4_654 3.459(18)
Ba7 O24 4_554 2.655(12)
Ba7 O40 4_654 2.588(13)
Ba7 O42 4_555 3.022(14)
Ba7 O51 . 2.836(11)
Ba7 O54 4_655 2.866(15)
Ba8 O12 . 2.626(13)
Ba8 O29 2_744 2.649(14)
Ba8 O32 1_655 2.777(16)
Ba8 O34 3_545 2.748(15)
Ba8 O35 . 2.591(13)
Ba8 O49 . 2.92(2)
Ba8 O50 2_644 2.873(18)
Ba9 O1 . 2.750(14)
Ba9 O4 . 3.049(16)
Ba9 O10 . 3.031(14)
Ba9 O11 1_455 3.006(18)
Ba9 O13 . 3.111(18)
Ba9 O16 . 2.801(12)
Ba9 O19 . 2.951(15)
Ba9 O33 . 3.095(16)
Ba9 O41 . 2.611(12)
Ba9 O42 . 3.045(16)
Ba10 O7 . 2.663(17)
Ba10 O14 . 2.623(13)
Ba10 O20 4_654 2.666(16)
Ba10 O28 3_545 2.602(16)
Ba10 O43 3_545 2.917(17)
Ba10 O51 . 2.85(2)
Ba10 O52 3_545 2.676(17)
Ba11 O2 . 2.728(17)
Ba11 O3 . 3.045(14)
Ba11 O5 . 2.845(14)
Ba11 O7 . 3.150(13)
Ba11 O8 . 3.394(17)
Ba11 O9 . 3.068(15)
Ba11 O14 . 2.782(14)
Ba11 O20 4_654 3.277(14)
Ba11 O27 4_654 3.074(15)
Ba11 O31 4_654 2.762(13)
Ba11 O40 4_654 3.023(15)
Ba12 O1 1_655 2.878(13)
Ba12 O3 . 2.840(13)
Ba12 O11 . 2.879(11)
Ba12 O12 . 2.918(11)
Ba12 O16 1_655 3.120(16)
Ba12 O18 . 2.948(16)
Ba12 O24 1_654 3.096(13)
Ba12 O32 1_655 3.268(13)
Ba12 O35 . 2.882(13)
Ba12 O40 1_554 3.183(14)
Ba12 O42 1_655 2.867(13)
Ba12 O54 . 3.103(14)
Ba13 O11 1_455 2.645(13)
Ba13 O36 4_544 2.921(19)
Ba13 O37 1_545 2.604(16)
Ba13 O39 3_445 2.63(2)
Ba13 O41 . 3.052(19)
Ba13 O42 . 2.430(14)
Ba13 O54 1_455 2.702(18)
Ba14 Nb1 . 3.412(8)
Ba14 O4 1_655 2.972(13)
Ba14 O7 . 2.841(13)
Ba14 O11 . 2.919(11)
Ba14 O28 3_545 2.505(18)
Ba14 O39 3_545 2.794(17)
Ba14 O41 1_655 2.789(19)
Ba14 O52 1_645 3.295(15)
Ba14 O53 3_545 2.656(16)
Ba15 O4 . 2.623(17)
Ba15 O17 4_554 2.683(13)
Ba15 O19 . 2.628(13)
Ba15 O28 1_545 2.695(14)
Ba15 O41 . 3.051(16)
Ba15 O43 1_545 2.929(15)
Ba15 O51 . 3.24(2)
Ba15 O53 3_445 2.89(2)
Ba16 O1 . 3.010(14)
Ba16 O2 1_455 2.950(16)
Ba16 O4 . 3.085(13)
Ba16 O6 . 2.749(15)
Ba16 O8 . 3.083(17)
Ba16 O10 . 3.228(15)
Ba16 O17 4_554 3.045(12)
Ba16 O19 . 2.805(13)
Ba16 O21 4_554 2.952(13)
Ba16 O24 4_554 3.185(14)
Ba16 O26 . 3.398(14)
Ba16 O30 4_554 2.914(14)
Ba17 O15 . 2.588(14)
Ba17 O22 . 2.665(14)
Ba17 O29 4_654 2.661(13)
Ba17 O34 . 2.964(13)
Ba17 O45 4_554 2.980(15)
Ba17 O46 . 2.605(14)
Ba17 O47 3_445 2.88(2)
Ba17 O49 . 2.962(19)
Ba18 O13 . 2.673(12)
Ba18 O33 . 2.753(15)
Ba18 O36 2_644 2.770(18)
Ba18 O37 3_545 2.692(17)
Ba18 O38 . 2.661(19)
Ba18 O39 1_545 2.967(16)
Ba18 O52 3_545 2.838(19)
Ba19 Nb11 . 3.389(10)
Ba19 O20 1_554 3.054(14)
Ba19 O36 4_644 2.77(3)
Ba19 O37 3_545 2.488(17)
Ba19 O38 . 2.965(17)
Ba19 O39 3_545 2.964(18)
Ba19 O43 2_644 2.565(18)
Ba19 O54 . 2.873(15)
Ba20 O6 . 2.434(14)
Ba20 O21 4_554 2.693(13)
Ba20 O25 . 2.672(17)
Ba20 O26 . 2.674(16)
Ba20 O44 3_445 2.676(16)
Ba20 O45 . 3.015(17)
Ba20 O48 3_445 2.882(13)
Ba21 O5 . 2.731(15)
Ba21 O23 . 2.753(18)
Ba21 O25 3_545 2.83(2)
Ba21 O31 4_654 2.631(12)
Ba21 O44 . 2.978(14)
Ba21 O48 . 2.846(15)
Ba21 O50 3_545 2.90(2)
Ba22 Nb4 . 3.427(11)
Ba22 O21 1_554 2.984(14)
Ba22 O22 . 3.053(14)
Ba22 O29 2_644 2.396(19)
Ba22 O32 . 2.867(15)
Ba22 O44 2_644 2.864(18)
Ba22 O45 4_554 2.94(2)
Ba22 O47 3_445 2.716(18)
Ba22 O50 4_554 3.351(18)
Ba23 Nb4 4_555 3.416(16)
Ba23 Nb8 4_655 3.454(16)
Ba23 O8 . 2.695(13)
Ba23 O21 4_554 3.12(2)
Ba23 O23 . 2.776(16)
Ba23 O24 4_554 2.669(15)
Ba23 O31 4_654 3.164(19)
Ba23 O32 4_555 2.908(17)
Ba23 O35 4_655 2.815(16)
Ba23 O40 4_654 2.847(15)
Ba23 O50 3_545 3.243(16)
Ba24 Nb10 . 3.363(10)
Ba24 O23 . 2.845(15)
Ba24 O25 3_545 2.375(19)
Ba24 O26 . 2.728(15)
Ba24 O34 . 2.721(16)
Ba24 O44 3_445 2.995(16)
Ba24 O46 . 2.899(14)
Ba24 O47 3_445 3.471(19)
Ba24 O48 3_445 2.70(2)
Nb1 Nb2 . 2.977(5)
Nb1 O1 1_655 2.145(10)
Nb1 O2 . 2.088(9)
Nb1 O3 . 2.160(10)
Nb1 O4 1_655 1.911(13)
Nb1 O7 . 1.959(12)
Nb1 O11 . 1.964(10)
Nb2 O1 1_655 2.188(10)
Nb2 O2 . 2.242(9)
Nb2 O3 . 2.180(10)
Nb2 O5 . 1.878(14)
Nb2 O6 1_655 1.874(15)
Nb2 O12 . 1.922(11)
Nb3 O34 . 1.938(16)
Nb3 O47 . 1.819(15)
Nb3 O48 . 1.754(14)
Nb3 O49 . 1.847(11)
Nb4 Nb6 . 2.972(7)
Nb4 O16 . 2.139(10)
Nb4 O21 1_554 1.886(12)
Nb4 O22 . 1.936(12)
Nb4 O24 1_554 2.074(11)
Nb4 O30 1_554 2.123(12)
Nb4 O32 . 1.891(14)
Nb5 O28 . 1.917(14)
Nb5 O37 . 2.061(14)
Nb5 O39 . 1.956(18)
Nb5 O41 1_565 1.856(10)
Nb5 O52 . 1.954(15)
Nb6 O16 . 2.198(10)
Nb6 O17 1_554 1.859(12)
Nb6 O24 1_554 2.235(11)
Nb6 O30 1_554 2.048(12)
Nb6 O33 . 1.876(14)
Nb6 O42 . 1.909(14)
Nb7 O36 . 1.965(17)
Nb7 O43 . 1.94(2)
Nb7 O51 1_565 1.697(12)
Nb7 O53 . 1.784(17)
Nb8 Nb11 . 2.975(7)
Nb8 O15 . 1.922(14)
Nb8 O18 . 2.176(10)
Nb8 O27 1_554 2.182(12)
Nb8 O31 1_554 1.852(11)
Nb8 O35 . 1.873(13)
Nb8 O40 1_554 2.090(12)
Nb9 O25 . 1.819(16)
Nb9 O29 1_455 2.131(14)
Nb9 O44 1_455 1.793(16)
Nb9 O45 . 1.960(10)
Nb9 O50 . 1.958(17)
Nb10 Nb12 . 2.982(7)
Nb10 O8 . 2.077(9)
Nb10 O9 . 2.148(11)
Nb10 O10 . 2.159(11)
Nb10 O23 . 1.843(14)
Nb10 O26 . 1.948(16)
Nb10 O46 . 1.913(12)
Nb11 O18 . 2.153(10)
Nb11 O20 1_554 1.883(13)
Nb11 O27 1_554 2.054(13)
Nb11 O38 . 1.870(17)
Nb11 O40 1_554 2.192(12)
Nb11 O54 . 1.936(16)
Nb12 O8 . 2.117(10)
Nb12 O9 . 2.124(12)
Nb12 O10 . 2.174(12)
Nb12 O13 . 1.906(11)
Nb12 O14 . 1.878(13)
Nb12 O19 . 1.870(13)
O1 O2 1_455 2.768(13)
O1 O3 1_455 2.668(16)
O1 O4 . 2.957(12)
O1 O6 . 2.864(12)
O1 O10 . 3.425(16)
O1 O11 1_455 2.902(12)
O1 O12 1_455 2.813(12)
O1 O16 . 3.386(13)
O2 O3 . 2.742(13)
O2 O4 1_655 2.903(13)
O2 O5 . 2.977(13)
O2 O6 1_655 2.838(14)
O2 O7 . 2.981(12)
O2 O27 4_654 3.406(13)
O2 O30 4_654 3.479(14)
O3 O5 . 2.882(12)
O3 O7 . 2.990(11)
O3 O9 . 3.377(16)
O3 O11 . 2.889(12)
O3 O12 . 2.884(12)
O3 O18 . 3.222(13)
O4 O7 1_455 2.893(18)
O4 O11 1_455 2.893(15)
O4 O17 4_554 3.217(16)
O4 O19 . 3.123(18)
O4 O41 . 3.145(15)
O4 O53 3_445 3.092(16)
O5 O6 1_655 2.93(2)
O5 O12 . 2.942(16)
O5 O31 4_654 3.164(15)
O6 O12 1_455 2.986(16)
O6 O21 4_554 3.131(17)
O6 O26 . 3.12(2)
O7 O11 . 2.822(14)
O7 O14 . 3.225(16)
O7 O20 4_654 3.229(16)
O8 O9 . 2.614(14)
O8 O10 . 2.640(13)
O8 O14 . 2.806(12)
O8 O19 . 2.767(12)
O8 O23 . 2.782(13)
O8 O24 4_554 3.350(13)
O8 O26 . 3.115(14)
O8 O40 4_654 3.496(14)
O9 O10 . 2.673(17)
O9 O13 . 2.837(12)
O9 O14 . 2.750(10)
O9 O23 . 3.139(12)
O9 O46 . 2.879(13)
O10 O13 . 2.823(12)
O10 O16 . 3.305(13)
O10 O19 . 2.804(11)
O10 O26 . 2.806(12)
O10 O46 . 3.070(14)
O11 O41 1_655 3.232(17)
O11 O42 1_655 3.147(15)
O11 O54 . 3.276(15)
O12 O32 1_655 3.183(15)
O12 O35 . 3.144(14)
O13 O14 . 2.985(13)
O13 O19 . 2.953(14)
O13 O33 . 3.141(14)
O13 O38 . 3.182(18)
O13 O52 3_545 3.388(15)
O14 O19 . 2.986(16)
O14 O20 4_654 3.351(16)
O14 O52 3_545 3.443(13)
O15 O18 . 2.871(13)
O15 O22 . 3.181(18)
O15 O27 1_554 2.893(12)
O15 O31 1_554 2.857(15)
O15 O35 . 2.908(18)
O15 O46 . 3.242(16)
O15 O49 . 3.285(15)
O16 O22 . 2.827(11)
O16 O24 1_554 2.676(13)
O16 O30 1_554 2.633(13)
O16 O32 . 2.969(12)
O16 O33 . 2.884(13)
O16 O42 . 2.819(13)
O17 O19 4_555 3.158(14)
O17 O24 . 2.927(12)
O17 O30 . 2.815(13)
O17 O33 1_556 2.939(15)
O17 O42 1_556 2.891(15)
O18 O27 1_554 2.632(14)
O18 O35 . 2.872(12)
O18 O38 . 2.831(15)
O18 O40 1_554 2.698(13)
O18 O54 . 2.969(14)
O20 O27 . 2.791(14)
O20 O38 1_556 2.820(19)
O20 O40 . 3.036(15)
O20 O43 2_645 3.454(14)
O20 O54 1_556 2.871(19)
O21 O22 1_556 2.856(15)
O21 O24 . 2.916(13)
O21 O26 4_555 3.468(16)
O21 O30 . 2.869(13)
O21 O32 1_556 2.831(16)
O21 O45 4_555 3.303(18)
O22 O30 1_554 2.880(11)
O22 O32 . 2.863(18)
O22 O45 4_554 3.266(13)
O22 O46 . 3.491(15)
O22 O47 3_445 3.210(14)
O23 O25 3_545 3.308(13)
O23 O26 . 2.77(2)
O23 O31 4_654 3.340(17)
O23 O46 . 2.777(16)
O24 O30 . 2.661(17)
O24 O32 1_556 2.864(11)
O24 O40 1_455 3.382(17)
O24 O42 1_556 2.748(11)
O25 O44 1_455 2.69(2)
O25 O45 . 2.724(14)
O25 O48 3_445 3.15(2)
O25 O50 . 2.688(18)
O26 O46 . 2.748(18)
O27 O30 . 3.403(18)
O27 O31 . 2.881(12)
O27 O38 1_556 2.946(15)
O27 O40 . 2.674(18)
O28 O39 . 2.791(18)
O28 O41 1_565 2.772(16)
O28 O43 . 3.179(17)
O28 O52 . 2.68(2)
O29 O34 4_655 3.137(15)
O29 O44 . 2.755(15)
O29 O45 1_655 2.804(15)
O29 O50 1_655 2.77(2)
O30 O33 1_556 2.856(12)
O31 O35 1_556 2.920(14)
O31 O40 . 2.831(12)
O31 O50 2_645 3.370(16)
O32 O35 1_455 3.176(18)
O33 O38 . 3.35(2)
O33 O42 . 2.970(19)
O34 O47 . 3.08(2)
O34 O48 . 3.028(19)
O34 O49 . 2.872(16)
O35 O40 1_554 2.809(11)
O35 O49 . 3.461(15)
O35 O50 2_644 3.208(14)
O36 O37 4_555 2.99(2)
O36 O39 2_655 3.17(2)
O36 O43 . 3.09(3)
O36 O51 1_565 3.01(2)
O36 O53 . 2.958(19)
O37 O38 3_445 3.496(14)
O37 O39 . 2.85(2)
O37 O41 1_565 2.746(15)
O37 O52 . 2.749(16)
O38 O54 . 2.90(2)
O39 O41 1_565 3.340(19)
O39 O52 . 3.41(2)
O40 O54 1_556 2.764(12)
O41 O52 1_545 3.226(13)
O42 O54 1_455 2.97(2)
O43 O51 1_565 2.94(2)
O43 O53 . 3.11(3)
O44 O45 1_655 3.251(17)
O44 O48 . 3.233(16)
O44 O50 1_655 3.37(2)
O45 O50 . 3.231(15)
O46 O49 . 3.387(18)
O47 O48 . 2.969(16)
O47 O49 . 3.060(15)
O48 O49 . 2.978(17)
O51 O53 1_545 2.955(16)

loop_
_jana_cell_twin_matrix_id
_jana_cell_twin_volume_fraction
_jana_cell_twin_matrix_1_1
_jana_cell_twin_matrix_1_2
_jana_cell_twin_matrix_1_3
_jana_cell_twin_matrix_2_1
_jana_cell_twin_matrix_2_2
_jana_cell_twin_matrix_2_3
_jana_cell_twin_matrix_3_1
_jana_cell_twin_matrix_3_2
_jana_cell_twin_matrix_3_3
1 0.536(2) 1 0 0 0 1 0 0 0 1
2 0.2103(17) 0.5 0 1.5047 0 1 0 -0.4984 0 0.5
3 0.2533(16) -0.5 0 1.5047 0 1 0 -0.4984 0 -0.5
